data_7034274
loop_
_publ_author_name
'Zhang, Qing'
'Chen, Jun'
'Wu, Xiao-Yuan'
'Chen, Xu-Lin'
'Yu, Rongmin'
'Lu, Can-Zhong'

_publ_section_title
;
 Outstanding blue delayed fluorescence and significant processing
 stability of cuprous complexes with functional pyridine-pyrazolate
 diimine ligands.
;
_journal_issue 15
_journal_name_full 'Dalton transactions (Cambridge, England : 2003)'
_journal_page_first 6706
_journal_page_last 6710
_journal_paper_doi 10.1039/c5dt00865d
_journal_volume 44
_journal_year 2015
_chemical_formula_sum 'C52 H40 B Cu F7 N3 O P2'
_chemical_formula_weight 992.16
_chemical_name_systematic
; 
 ? 
;
_space_group_IT_number 29
_symmetry_cell_setting orthorhombic
_symmetry_space_group_name_Hall 'P 2c -2ac'
_symmetry_space_group_name_H-M 'P c a 21'
_atom_sites_solution_hydrogens geom
_atom_sites_solution_primary direct
_atom_sites_solution_secondary difmap
_audit_creation_method SHELXL-97
_audit_update_record
;
2015-02-04 deposited with the CCDC.
2015-03-04 downloaded from the CCDC.
;
_cell_angle_alpha 90.00
_cell_angle_beta 90.00
_cell_angle_gamma 90.00
_cell_formula_units_Z 8
_cell_length_a 20.7888(3)
_cell_length_b 13.5681(2)
_cell_length_c 32.2236(4)
_cell_measurement_reflns_used 14193
_cell_measurement_temperature 293(2)
_cell_measurement_theta_max 71.2080
_cell_measurement_theta_min 3.8590
_cell_volume 9089.1(2)
_computing_structure_refinement 'SHELXL-97 (Sheldrick, 1997)'
_computing_structure_solution 'SHELXS-97 (Sheldrick, 1990)'
_diffrn_ambient_temperature 293(2)
_diffrn_detector_area_resol_mean 10.3503
_diffrn_measured_fraction_theta_full 0.975
_diffrn_measured_fraction_theta_max 0.975
_diffrn_measurement_device_type 'SuperNova, Dual, Cu at zero, Atlas'
_diffrn_measurement_method '\w scans'
_diffrn_radiation_monochromator mirror
_diffrn_radiation_source 'fine-focus sealed tube'
_diffrn_radiation_type CuK\a
_diffrn_radiation_wavelength 1.54178
_diffrn_reflns_av_R_equivalents 0.0213
_diffrn_reflns_av_sigmaI/netI 0.0268
_diffrn_reflns_limit_h_max 17
_diffrn_reflns_limit_h_min -25
_diffrn_reflns_limit_k_max 15
_diffrn_reflns_limit_k_min -16
_diffrn_reflns_limit_l_max 38
_diffrn_reflns_limit_l_min -38
_diffrn_reflns_number 22565
_diffrn_reflns_theta_full 71.20
_diffrn_reflns_theta_max 71.20
_diffrn_reflns_theta_min 2.74
_exptl_absorpt_coefficient_mu 1.961
_exptl_absorpt_correction_T_max 1.00000
_exptl_absorpt_correction_T_min 0.46701
_exptl_absorpt_correction_type multi-scan
_exptl_absorpt_process_details
;
CrysAlisPro, Agilent Technologies,
Version 1.171.37.34 (release 22-05-2014 CrysAlis171 .NET)
(compiled May 22 2014,16:03:01)
Empirical absorption correction using spherical harmonics,
 implemented in SCALE3 ABSPACK scaling algorithm.
;
_exptl_crystal_colour colourless
_exptl_crystal_density_diffrn 1.450
_exptl_crystal_density_meas ?
_exptl_crystal_density_method 'not measured'
_exptl_crystal_description block
_exptl_crystal_F_000 4064
_exptl_crystal_size_max 0.35
_exptl_crystal_size_mid 0.28
_exptl_crystal_size_min 0.27
_refine_diff_density_max 1.280
_refine_diff_density_min -0.632
_refine_diff_density_rms 0.072
_refine_ls_abs_structure_details 'Flack H D (1983), Acta Cryst. A39, 876-881'
_refine_ls_abs_structure_Flack 0.00
_refine_ls_extinction_method none
_refine_ls_goodness_of_fit_ref 1.004
_refine_ls_hydrogen_treatment mixed
_refine_ls_matrix_type full
_refine_ls_number_parameters 1207
_refine_ls_number_reflns 12720
_refine_ls_number_restraints 1
_refine_ls_restrained_S_all 1.004
_refine_ls_R_factor_all 0.0398
_refine_ls_R_factor_gt 0.0387
_refine_ls_shift/su_max 0.000
_refine_ls_shift/su_mean 0.000
_refine_ls_structure_factor_coef Fsqd
_refine_ls_weighting_details 'calc w=1/[\s^2^(Fo^2^)+(0.1050P)^2^+0.0000P] where P=(Fo^2^+2Fc^2^)/3'
_refine_ls_weighting_scheme calc
_refine_ls_wR_factor_gt 0.1150
_refine_ls_wR_factor_ref 0.1172
_reflns_number_gt 12385
_reflns_number_total 12720
_reflns_threshold_expression >2sigma(I)
_cod_data_source_file c5dt00865d2.cif
_cod_data_source_block 5
_cod_depositor_comments
;
The following automatic conversions were performed:

'_exptl_crystal_density_meas' value 'not measured' was changed to '?'
- the value is perceived as not measured.

Automatic conversion script
Id: cif_fix_values 3086 2015-02-26 13:12:21Z robertas 

 Adding full bibliography for 7034270--7034274.cif.
;
_cod_original_sg_symbol_H-M Pca21
_cod_database_code 7034274

loop_
_symmetry_equiv_pos_as_xyz
'x, y, z'
'-x, -y, z+1/2'
'x+1/2, -y, z'
'-x+1/2, y, z+1/2'

loop_
_atom_site_label
_atom_site_type_symbol
_atom_site_fract_x
_atom_site_fract_y
_atom_site_fract_z
_atom_site_U_iso_or_equiv
_atom_site_adp_type
_atom_site_occupancy
_atom_site_symmetry_multiplicity
_atom_site_calc_flag
_atom_site_refinement_flags
Cu1 Cu 0.414172(19) 0.07679(3) 0.057650(13) 0.01394(10) Uani 1 1 d .
O1 O 0.47736(9) -0.10531(16) 0.10502(7) 0.0176(4) Uani 1 1 d .
F1 F 0.08693(10) 0.44407(18) 0.07475(9) 0.0410(5) Uani 1 1 d .
B1 B 0.14502(18) 0.4848(3) 0.08815(13) 0.0241(7) Uani 1 1 d .
Cu2 Cu 0.191908(19) 0.42680(3) 0.384720(13) 0.01427(10) Uani 1 1 d .
O2 O 0.25517(9) 0.61076(15) 0.34044(7) 0.0162(4) Uani 1 1 d .
F2 F 0.18722(10) 0.49095(14) 0.05385(7) 0.0316(4) Uani 1 1 d .
B2 B 0.42044(16) -0.0152(2) 0.35691(12) 0.0198(6) Uani 1 1 d .
P21 P 0.29863(3) 0.41199(5) 0.37343(2) 0.01232(14) Uani 1 1 d .
F3 F 0.13428(11) 0.57754(13) 0.10434(8) 0.0333(5) Uani 1 1 d .
P22 P 0.13549(3) 0.50815(5) 0.33413(2) 0.01430(15) Uani 1 1 d .
F4 F 0.17245(12) 0.42448(16) 0.11795(9) 0.0404(5) Uani 1 1 d .
P11 P 0.52100(3) 0.09140(5) 0.07057(2) 0.01254(14) Uani 1 1 d .
F5 F 0.36212(10) -0.05752(16) 0.36875(8) 0.0357(5) Uani 1 1 d .
P12 P 0.35778(3) 0.00046(5) 0.10963(2) 0.01478(14) Uani 1 1 d .
F6 F 0.46069(10) -0.00766(14) 0.39204(7) 0.0294(4) Uani 1 1 d .
F7 F 0.45120(11) -0.07528(15) 0.32784(7) 0.0329(5) Uani 1 1 d .
F8 F 0.40977(11) 0.07736(14) 0.34001(8) 0.0323(5) Uani 1 1 d .
N23 N 0.15631(11) 0.47907(18) 0.44185(8) 0.0169(5) Uani 1 1 d .
F9 F 0.29606(14) -0.0264(2) 0.27032(11) 0.0613(8) Uani 1 1 d .
N13 N 0.37977(11) 0.01834(18) 0.00084(8) 0.0163(5) Uani 1 1 d .
F10 F 0.24691(13) -0.13726(16) 0.30539(8) 0.0427(5) Uani 1 1 d .
F11 F 0.20331(14) -0.07986(19) 0.25063(8) 0.0500(7) Uani 1 1 d .
C12 C 0.35261(13) 0.3837(2) 0.45207(9) 0.0164(5) Uani 1 1 d .
H12A H 0.3408 0.4489 0.4566 0.020 Uiso 1 1 calc R
F12 F 0.4776(3) 0.6266(3) 0.13568(14) 0.1066(18) Uani 1 1 d .
F13 F 0.41805(12) 0.58767(19) 0.18498(9) 0.0455(6) Uani 1 1 d .
F14 F 0.50638(17) 0.5118(4) 0.17816(18) 0.120(2) Uani 1 1 d .
N22 N 0.13558(11) 0.30092(18) 0.40552(8) 0.0181(5) Uani 1 1 d .
N12 N 0.35929(11) 0.19898(17) 0.03387(8) 0.0157(5) Uani 1 1 d .
C18 C 0.63775(15) -0.2002(2) 0.07904(10) 0.0205(6) Uani 1 1 d .
H18A H 0.6608 -0.2588 0.0804 0.025 Uiso 1 1 calc R
C19 C 0.56810(13) -0.0233(2) 0.07336(9) 0.0149(5) Uani 1 1 d .
C20 C 0.29107(14) 0.0651(2) 0.13461(9) 0.0171(6) Uani 1 1 d .
C21 C 0.39141(15) -0.0704(2) -0.01547(11) 0.0214(6) Uani 1 1 d .
C22 C 0.63179(13) -0.0290(2) 0.05987(9) 0.0164(5) Uani 1 1 d .
H22A H 0.6514 0.0265 0.0486 0.020 Uiso 1 1 calc R
C23 C 0.44531(14) 0.6175(2) 0.38065(9) 0.0175(5) Uani 1 1 d .
H23A H 0.4881 0.6189 0.3891 0.021 Uiso 1 1 calc R
C24 C 0.34093(12) 0.3410(2) 0.41331(8) 0.0137(5) Uani 1 1 d .
C25 C 0.46765(14) -0.0759(2) 0.14562(10) 0.0182(6) Uani 1 1 d .
C26 C 0.10665(15) 0.4238(2) 0.45637(10) 0.0192(6) Uani 1 1 d .
C27 C 0.31958(13) 0.6126(2) 0.35355(9) 0.0149(5) Uani 1 1 d .
C28 C 0.34579(13) 0.5261(2) 0.37057(9) 0.0145(5) Uani 1 1 d .
C30 C 0.32174(14) 0.3521(2) 0.32506(9) 0.0149(5) Uani 1 1 d .
C31 C 0.41698(14) 0.7020(2) 0.36499(10) 0.0193(6) Uani 1 1 d .
H31A H 0.4406 0.7601 0.3634 0.023 Uiso 1 1 calc R
C32 C 0.40989(13) 0.5302(2) 0.38379(9) 0.0163(5) Uani 1 1 d .
H32A H 0.4292 0.4741 0.3948 0.020 Uiso 1 1 calc R
C33 C 0.32111(13) 0.1690(2) 0.00262(9) 0.0175(5) Uani 1 1 d .
C34 C 0.35726(12) 0.2420(2) 0.40738(9) 0.0156(5) Uani 1 1 d .
H34A H 0.3499 0.2122 0.3818 0.019 Uiso 1 1 calc R
C35 C 0.28065(13) -0.1104(2) 0.05843(10) 0.0191(6) Uani 1 1 d .
H35A H 0.2763 -0.0512 0.0441 0.023 Uiso 1 1 calc R
C36 C 0.66632(14) -0.1163(2) 0.06304(9) 0.0187(6) Uani 1 1 d .
H36A H 0.7090 -0.1184 0.0543 0.022 Uiso 1 1 calc R
C37 C 0.56423(12) 0.1616(2) 0.03091(9) 0.0149(5) Uani 1 1 d .
C38 C 0.10777(15) 0.0888(2) 0.33907(12) 0.0236(6) Uani 1 1 d .
H38A H 0.0631 0.0893 0.3409 0.028 Uiso 1 1 calc R
C39 C 0.40831(14) -0.0305(2) 0.15389(10) 0.0189(6) Uani 1 1 d .
N11 N 0.33668(11) 0.28857(18) 0.04471(8) 0.0175(5) Uani 1 1 d .
C41 C 0.57481(13) 0.1188(2) -0.00834(10) 0.0186(6) Uani 1 1 d .
H41A H 0.5618 0.0543 -0.0134 0.022 Uiso 1 1 calc R
C42 C 0.49638(15) 0.1838(2) 0.14618(10) 0.0227(6) Uani 1 1 d .
H42A H 0.4533 0.1745 0.1395 0.027 Uiso 1 1 calc R
C43 C 0.09723(13) 0.3282(2) 0.43686(9) 0.0180(6) Uani 1 1 d .
N21 N 0.11369(11) 0.21077(19) 0.39386(9) 0.0194(5) Uani 1 1 d .
C45 C 0.62133(13) 0.2700(2) -0.03290(10) 0.0209(6) Uani 1 1 d .
H45A H 0.6401 0.3061 -0.0542 0.025 Uiso 1 1 calc R
C46 C 0.58241(12) 0.2593(2) 0.03740(9) 0.0167(5) Uani 1 1 d .
H46A H 0.5759 0.2882 0.0632 0.020 Uiso 1 1 calc R
C47 C 0.61041(13) 0.3143(2) 0.00536(10) 0.0189(6) Uani 1 1 d .
H47A H 0.6216 0.3799 0.0097 0.023 Uiso 1 1 calc R
C48 C 0.07015(15) 0.4420(2) 0.30885(9) 0.0184(6) Uani 1 1 d .
C49 C 0.57768(17) 0.2436(3) 0.19383(11) 0.0301(7) Uani 1 1 d .
H49A H 0.5889 0.2734 0.2188 0.036 Uiso 1 1 calc R
C50 C 0.19277(15) 0.1687(3) 0.17492(10) 0.0240(6) Uani 1 1 d .
H50A H 0.1601 0.2032 0.1882 0.029 Uiso 1 1 calc R
C51 C 0.60455(14) 0.1727(2) -0.03947(10) 0.0207(6) Uani 1 1 d .
H51A H 0.6133 0.1432 -0.0649 0.025 Uiso 1 1 calc R
C52 C 0.38592(14) 0.3264(2) 0.31651(10) 0.0203(6) Uani 1 1 d .
H52A H 0.4180 0.3406 0.3357 0.024 Uiso 1 1 calc R
C53 C 0.24284(14) 0.5941(2) 0.29873(10) 0.0188(6) Uani 1 1 d .
C54 C 0.02215(14) 0.6923(2) 0.40205(10) 0.0197(6) Uani 1 1 d .
H54A H -0.0042 0.6859 0.4252 0.024 Uiso 1 1 calc R
C55 C 0.29162(15) 0.0368(3) -0.04731(10) 0.0246(6) Uani 1 1 d .
H55A H 0.2576 0.0747 -0.0572 0.029 Uiso 1 1 calc R
C56 C 0.02740(15) 0.7825(2) 0.38216(13) 0.0277(7) Uani 1 1 d .
H56A H 0.0045 0.8367 0.3919 0.033 Uiso 1 1 calc R
C57 C 0.18357(14) 0.5498(2) 0.29035(10) 0.0178(6) Uani 1 1 d .
C59 C 0.07670(15) 0.3405(2) 0.30332(10) 0.0214(6) Uani 1 1 d .
H59A H 0.1132 0.3084 0.3131 0.026 Uiso 1 1 calc R
C60 C 0.23910(14) 0.0144(2) 0.15299(10) 0.0203(6) Uani 1 1 d .
H60A H 0.2374 -0.0541 0.1519 0.024 Uiso 1 1 calc R
C61 C 0.24434(16) 0.2193(2) 0.15703(10) 0.0239(6) Uani 1 1 d .
H61A H 0.2461 0.2877 0.1584 0.029 Uiso 1 1 calc R
C62 C 0.16668(15) 0.5345(2) 0.24885(10) 0.0227(6) Uani 1 1 d .
H62A H 0.1277 0.5043 0.2427 0.027 Uiso 1 1 calc R
C63 C 0.32979(16) 0.4080(2) 0.10019(12) 0.0249(7) Uani 1 1 d .
H63A H 0.2852 0.4065 0.0981 0.030 Uiso 1 1 calc R
C64 C -0.03329(16) 0.4338(3) 0.27527(10) 0.0253(7) Uani 1 1 d .
H64A H -0.0704 0.4649 0.2659 0.030 Uiso 1 1 calc R
C66 C 0.06537(15) 0.4576(3) 0.48744(11) 0.0256(7) Uani 1 1 d .
H66A H 0.0304 0.4198 0.4958 0.031 Uiso 1 1 calc R
C67 C 0.35377(17) 0.2607(3) 0.25031(11) 0.0322(8) Uani 1 1 d .
H67A H 0.3642 0.2298 0.2254 0.039 Uiso 1 1 calc R
C68 C 0.19050(15) 0.0663(3) 0.17273(11) 0.0254(7) Uani 1 1 d .
H68A H 0.1562 0.0325 0.1846 0.030 Uiso 1 1 calc R
C69 C 0.13927(16) 0.0252(2) 0.31184(11) 0.0257(7) Uani 1 1 d .
H69A H 0.1154 -0.0167 0.2950 0.031 Uiso 1 1 calc R
C70 C 0.31985(13) -0.1153(2) 0.09334(10) 0.0177(5) Uani 1 1 d .
C71 C 0.60886(14) 0.1655(2) 0.12985(11) 0.0217(6) Uani 1 1 d .
H71A H 0.6412 0.1436 0.1122 0.026 Uiso 1 1 calc R
C72 C 0.54106(13) -0.1079(2) 0.09089(9) 0.0155(5) Uani 1 1 d .
C73 C 0.30414(16) -0.0553(3) -0.06399(11) 0.0296(7) Uani 1 1 d .
H73A H 0.2788 -0.0804 -0.0853 0.036 Uiso 1 1 calc R
C74 C 0.35345(14) 0.7003(2) 0.35168(9) 0.0185(6) Uani 1 1 d .
H74A H 0.3340 0.7572 0.3417 0.022 Uiso 1 1 calc R
C76 C 0.33099(14) 0.0720(2) -0.01530(9) 0.0183(6) Uani 1 1 d .
C77 C 0.38170(13) 0.3305(2) 0.48410(9) 0.0187(6) Uani 1 1 d .
H77A H 0.3906 0.3604 0.5094 0.022 Uiso 1 1 calc R
C78 C 0.07736(17) 0.5481(3) 0.50559(11) 0.0300(7) Uani 1 1 d .
H78A H 0.0509 0.5719 0.5266 0.036 Uiso 1 1 calc R
C79 C 0.06242(14) 0.1819(2) 0.41759(11) 0.0223(6) Uani 1 1 d .
H79A H 0.0395 0.1233 0.4151 0.027 Uiso 1 1 calc R
C80 C 0.39458(15) -0.0031(3) 0.19483(10) 0.0243(6) Uani 1 1 d .
H80A H 0.3550 0.0251 0.2010 0.029 Uiso 1 1 calc R
C81 C 0.02879(17) 0.2875(3) 0.28321(11) 0.0286(7) Uani 1 1 d .
H81A H 0.0337 0.2201 0.2790 0.034 Uiso 1 1 calc R
C82 C 0.29276(14) 0.1674(2) 0.13725(9) 0.0198(6) Uani 1 1 d .
H82A H 0.3270 0.2015 0.1255 0.024 Uiso 1 1 calc R
C83 C 0.23790(18) -0.0530(3) 0.28339(11) 0.0296(7) Uani 1 1 d .
C84 C 0.39712(13) 0.2321(2) 0.47736(9) 0.0200(6) Uani 1 1 d .
H84A H 0.4161 0.1956 0.4985 0.024 Uiso 1 1 calc R
C85 C 0.27453(15) 0.3314(2) 0.29585(10) 0.0219(6) Uani 1 1 d .
H85A H 0.2319 0.3472 0.3015 0.026 Uiso 1 1 calc R
C87 C 0.06647(19) 0.7919(3) 0.34805(15) 0.0384(9) Uani 1 1 d .
H87A H 0.0699 0.8526 0.3348 0.046 Uiso 1 1 calc R
C88 C 0.51276(15) -0.0902(2) 0.17712(11) 0.0233(6) Uani 1 1 d .
H88A H 0.5521 -0.1199 0.1713 0.028 Uiso 1 1 calc R
C89 C 0.54375(14) 0.1514(2) 0.11916(9) 0.0161(5) Uani 1 1 d .
C90 C 0.27395(14) 0.2405(2) -0.00630(10) 0.0210(6) Uani 1 1 d .
H90A H 0.2420 0.2373 -0.0265 0.025 Uiso 1 1 calc R
C91 C 0.57462(14) -0.1967(2) 0.09301(10) 0.0180(6) Uani 1 1 d .
H91A H 0.5550 -0.2528 0.1036 0.022 Uiso 1 1 calc R
C92 C 0.36759(13) 0.3481(2) 0.07505(10) 0.0183(5) Uani 1 1 d .
C93 C 0.05638(13) 0.6110(2) 0.38736(10) 0.0173(5) Uani 1 1 d .
H93A H 0.0530 0.5507 0.4009 0.021 Uiso 1 1 calc R
C94 C 0.09586(13) 0.6200(2) 0.35232(10) 0.0174(5) Uani 1 1 d .
C95 C 0.40148(17) 0.2798(3) 0.27933(11) 0.0284(7) Uani 1 1 d .
H95A H 0.4438 0.2615 0.2740 0.034 Uiso 1 1 calc R
C96 C 0.62458(16) 0.2120(2) 0.16680(12) 0.0272(7) Uani 1 1 d .
H96A H 0.6676 0.2221 0.1734 0.033 Uiso 1 1 calc R
C97 C 0.16763(15) 0.5668(2) 0.45931(10) 0.0211(6) Uani 1 1 d .
C98 C 0.44447(15) -0.1305(2) 0.00401(12) 0.0265(7) Uani 1 1 d .
H98A H 0.4641 -0.0932 0.0259 0.040 Uiso 1 1 calc R
H98B H 0.4762 -0.1461 -0.0166 0.040 Uiso 1 1 calc R
H98C H 0.4269 -0.1903 0.0151 0.040 Uiso 1 1 calc R
C99 C 0.28431(14) 0.6227(2) 0.26694(10) 0.0226(6) Uani 1 1 d .
H99A H 0.3237 0.6519 0.2730 0.027 Uiso 1 1 calc R
C101 C 0.24221(16) 0.0897(2) 0.33321(11) 0.0230(6) Uani 1 1 d .
H10A H 0.2868 0.0903 0.3310 0.028 Uiso 1 1 calc R
C102 C 0.05126(13) 0.2551(2) 0.44552(10) 0.0229(6) Uani 1 1 d .
H10B H 0.0198 0.2565 0.4660 0.027 Uiso 1 1 calc R
C103 C 0.32684(17) -0.2044(3) 0.11437(13) 0.0327(8) Uani 1 1 d .
H10C H 0.3534 -0.2087 0.1375 0.039 Uiso 1 1 calc R
C104 C 0.01457(14) 0.4883(2) 0.29496(10) 0.0216(6) Uani 1 1 d .
H10D H 0.0093 0.5558 0.2988 0.026 Uiso 1 1 calc R
C105 C 0.43424(14) 0.3480(2) 0.07803(10) 0.0203(6) Uani 1 1 d .
H10E H 0.4587 0.3060 0.0615 0.024 Uiso 1 1 calc R
C106 C 0.24791(14) -0.1939(2) 0.04482(11) 0.0237(6) Uani 1 1 d .
H10F H 0.2219 -0.1903 0.0214 0.028 Uiso 1 1 calc R
C107 C -0.02559(16) 0.3341(3) 0.26965(11) 0.0284(7) Uani 1 1 d .
H10G H -0.0577 0.2980 0.2565 0.034 Uiso 1 1 calc R
C108 C 0.21150(14) 0.1539(2) 0.35990(10) 0.0204(6) Uani 1 1 d .
H10H H 0.2353 0.1987 0.3754 0.025 Uiso 1 1 calc R
C109 C 0.35963(17) 0.4698(3) 0.12828(13) 0.0301(7) Uani 1 1 d .
H10I H 0.3350 0.5088 0.1459 0.036 Uiso 1 1 calc R
C110 C 0.28515(13) 0.3153(2) 0.02101(10) 0.0225(6) Uani 1 1 d .
H11A H 0.2620 0.3738 0.0231 0.027 Uiso 1 1 calc R
C111 C 0.20604(16) 0.0238(2) 0.30957(11) 0.0229(6) Uani 1 1 d .
C113 C 0.49844(16) -0.0595(3) 0.21714(11) 0.0278(7) Uani 1 1 d .
H11B H 0.5289 -0.0673 0.2380 0.033 Uiso 1 1 calc R
C114 C 0.12975(16) 0.6027(3) 0.49191(11) 0.0259(6) Uani 1 1 d .
H11C H 0.1396 0.6627 0.5043 0.031 Uiso 1 1 calc R
C115 C 0.38460(14) 0.1880(2) 0.43962(10) 0.0190(6) Uani 1 1 d .
H11D H 0.3945 0.1218 0.4357 0.023 Uiso 1 1 calc R
C116 C 0.10119(17) 0.7110(3) 0.33290(13) 0.0306(7) Uani 1 1 d .
H11E H 0.1278 0.7183 0.3099 0.037 Uiso 1 1 calc R
C117 C 0.20687(16) 0.5637(3) 0.21660(11) 0.0282(7) Uani 1 1 d .
H11F H 0.1945 0.5543 0.1891 0.034 Uiso 1 1 calc R
C119 C 0.4581(2) 0.5466(4) 0.15813(16) 0.0468(11) Uani 1 1 d .
C120 C 0.46397(16) 0.4116(2) 0.10613(12) 0.0258(7) Uani 1 1 d .
H12B H 0.5085 0.4122 0.1086 0.031 Uiso 1 1 calc R
C121 C 0.42685(18) 0.4737(3) 0.13024(11) 0.0282(7) Uani 1 1 d .
C122 C 0.51299(17) 0.2304(3) 0.18333(11) 0.0327(8) Uani 1 1 d .
H12C H 0.4809 0.2526 0.2011 0.039 Uiso 1 1 calc R
C44 C 0.14476(15) 0.1514(2) 0.36348(10) 0.0203(6) Uani 1 1 d .
C124 C 0.22198(15) 0.6267(2) 0.44215(11) 0.0262(7) Uani 1 1 d .
H12D H 0.2425 0.5909 0.4201 0.039 Uiso 1 1 calc R
H12E H 0.2527 0.6396 0.4637 0.039 Uiso 1 1 calc R
H12F H 0.2056 0.6880 0.4316 0.039 Uiso 1 1 calc R
C125 C 0.25392(17) -0.2819(2) 0.06592(14) 0.0343(8) Uani 1 1 d .
H12G H 0.2316 -0.3376 0.0572 0.041 Uiso 1 1 calc R
C126 C 0.35505(16) -0.1090(3) -0.04836(11) 0.0265(7) Uani 1 1 d .
H12H H 0.3652 -0.1703 -0.0595 0.032 Uiso 1 1 calc R
C128 C 0.29041(17) 0.2874(3) 0.25827(11) 0.0335(8) Uani 1 1 d .
H12I H 0.2587 0.2758 0.2385 0.040 Uiso 1 1 calc R
C129 C 0.43945(16) -0.0174(3) 0.22651(10) 0.0281(7) Uani 1 1 d .
H12J H 0.4299 0.0012 0.2536 0.034 Uiso 1 1 calc R
C130 C 0.26588(16) 0.6070(3) 0.22602(11) 0.0296(7) Uani 1 1 d .
H13A H 0.2933 0.6257 0.2046 0.036 Uiso 1 1 calc R
C132 C 0.2940(2) -0.2860(3) 0.10051(17) 0.0449(11) Uani 1 1 d .
H13B H 0.2986 -0.3453 0.1146 0.054 Uiso 1 1 calc R

loop_
_atom_site_aniso_label
_atom_site_aniso_U_11
_atom_site_aniso_U_22
_atom_site_aniso_U_33
_atom_site_aniso_U_23
_atom_site_aniso_U_13
_atom_site_aniso_U_12
Cu1 0.01081(19) 0.01435(19) 0.0167(2) 0.00178(16) -0.00155(15) -0.00060(14)
O1 0.0112(9) 0.0190(9) 0.0225(10) 0.0022(8) -0.0010(8) -0.0005(7)
F1 0.0245(10) 0.0485(12) 0.0501(14) -0.0166(12) 0.0014(10) -0.0059(9)
B1 0.0227(17) 0.0169(16) 0.0326(19) -0.0040(14) -0.0025(14) 0.0045(13)
Cu2 0.01125(19) 0.0155(2) 0.0161(2) 0.00109(16) 0.00050(15) 0.00084(14)
O2 0.0119(9) 0.0190(10) 0.0176(10) 0.0020(8) 0.0006(8) 0.0013(7)
F2 0.0296(10) 0.0261(9) 0.0391(11) -0.0039(9) 0.0064(9) 0.0030(7)
B2 0.0184(15) 0.0137(14) 0.0274(17) 0.0014(13) -0.0006(14) 0.0051(12)
P21 0.0110(3) 0.0111(3) 0.0149(3) -0.0002(2) -0.0001(2) -0.0001(2)
F3 0.0426(12) 0.0176(9) 0.0396(12) -0.0063(8) 0.0037(10) 0.0061(8)
P22 0.0108(3) 0.0164(3) 0.0158(3) 0.0004(3) -0.0004(2) 0.0017(2)
F4 0.0404(12) 0.0307(11) 0.0502(14) 0.0063(10) -0.0034(11) 0.0115(9)
P11 0.0106(3) 0.0118(3) 0.0153(3) 0.0004(2) -0.0012(2) -0.0001(2)
F5 0.0223(10) 0.0392(11) 0.0457(12) 0.0117(10) -0.0020(9) -0.0033(9)
P12 0.0105(3) 0.0161(3) 0.0178(3) 0.0031(3) -0.0011(3) -0.0016(2)
F6 0.0332(10) 0.0220(9) 0.0331(10) 0.0015(8) -0.0095(8) 0.0012(7)
F7 0.0356(11) 0.0299(10) 0.0333(11) -0.0037(8) 0.0002(9) 0.0120(8)
F8 0.0374(11) 0.0171(9) 0.0425(12) 0.0070(8) -0.0064(10) 0.0037(7)
N23 0.0137(11) 0.0180(12) 0.0192(12) -0.0004(10) -0.0010(9) 0.0031(9)
F9 0.0532(15) 0.0587(17) 0.072(2) -0.0225(15) 0.0358(15) -0.0136(13)
N13 0.0119(10) 0.0178(11) 0.0192(12) 0.0007(10) 0.0002(9) -0.0013(9)
F10 0.0569(14) 0.0314(10) 0.0397(12) 0.0045(10) -0.0011(11) 0.0185(10)
F11 0.0633(16) 0.0528(16) 0.0340(13) -0.0106(11) -0.0123(12) 0.0183(12)
C12 0.0150(12) 0.0154(13) 0.0187(13) -0.0016(11) 0.0010(10) -0.0010(10)
F12 0.156(4) 0.079(2) 0.085(3) -0.044(2) 0.053(3) -0.084(3)
F13 0.0474(13) 0.0507(14) 0.0383(13) -0.0239(11) -0.0008(11) 0.0075(10)
F14 0.0592(19) 0.134(3) 0.166(5) -0.118(4) -0.067(3) 0.052(2)
N22 0.0122(11) 0.0194(12) 0.0226(12) 0.0037(10) -0.0001(9) -0.0016(9)
N12 0.0143(10) 0.0133(11) 0.0195(12) 0.0024(9) 0.0016(9) 0.0028(8)
C18 0.0231(14) 0.0176(13) 0.0208(13) -0.0016(11) -0.0066(12) 0.0052(11)
C19 0.0131(12) 0.0124(12) 0.0192(12) -0.0009(11) -0.0031(11) 0.0002(10)
C20 0.0132(13) 0.0214(14) 0.0168(13) 0.0014(11) -0.0041(11) 0.0006(10)
C21 0.0155(14) 0.0275(16) 0.0213(15) -0.0044(12) 0.0023(12) -0.0009(11)
C22 0.0147(12) 0.0168(13) 0.0175(12) 0.0002(11) -0.0022(11) -0.0018(10)
C23 0.0188(13) 0.0145(13) 0.0190(13) -0.0014(11) 0.0012(11) -0.0051(10)
C24 0.0109(12) 0.0161(13) 0.0141(12) 0.0010(10) 0.0010(10) 0.0002(10)
C25 0.0150(13) 0.0201(14) 0.0194(14) 0.0061(11) -0.0007(12) -0.0008(10)
C26 0.0155(14) 0.0269(16) 0.0152(13) 0.0049(11) 0.0012(11) 0.0020(11)
C27 0.0112(12) 0.0189(14) 0.0145(12) 0.0002(11) 0.0012(10) 0.0001(10)
C28 0.0155(13) 0.0132(12) 0.0147(12) -0.0011(10) 0.0024(10) -0.0006(10)
C30 0.0180(13) 0.0131(12) 0.0137(12) 0.0002(10) 0.0032(11) 0.0016(10)
C31 0.0224(14) 0.0119(13) 0.0236(14) -0.0022(11) 0.0047(11) -0.0039(11)
C32 0.0159(13) 0.0139(12) 0.0190(13) 0.0008(11) 0.0002(11) -0.0011(10)
C33 0.0134(12) 0.0213(14) 0.0177(13) 0.0068(11) 0.0002(10) -0.0029(11)
C34 0.0122(11) 0.0161(13) 0.0187(13) 0.0010(11) 0.0020(10) 0.0017(10)
C35 0.0117(12) 0.0183(13) 0.0274(14) 0.0000(12) 0.0009(12) 0.0025(10)
C36 0.0165(13) 0.0204(14) 0.0193(13) -0.0033(11) 0.0002(11) 0.0038(11)
C37 0.0122(11) 0.0172(13) 0.0153(12) 0.0018(10) -0.0023(10) 0.0046(10)
C38 0.0172(15) 0.0194(15) 0.0343(17) 0.0065(12) -0.0011(13) -0.0030(11)
C39 0.0143(13) 0.0217(14) 0.0207(14) 0.0052(12) -0.0016(11) -0.0016(11)
N11 0.0139(10) 0.0150(11) 0.0235(12) 0.0017(10) 0.0014(10) 0.0006(9)
C41 0.0143(12) 0.0207(14) 0.0209(14) -0.0019(12) -0.0030(11) 0.0011(10)
C42 0.0219(14) 0.0247(15) 0.0216(14) -0.0001(12) 0.0021(12) -0.0054(12)
C43 0.0120(12) 0.0221(14) 0.0200(13) 0.0070(12) -0.0028(11) -0.0003(11)
N21 0.0122(10) 0.0176(11) 0.0284(13) 0.0062(10) -0.0013(9) -0.0034(9)
C45 0.0160(13) 0.0265(15) 0.0202(14) 0.0085(12) -0.0025(11) -0.0017(11)
C46 0.0118(11) 0.0170(13) 0.0213(14) 0.0005(11) -0.0013(10) -0.0001(10)
C47 0.0141(12) 0.0190(13) 0.0235(14) 0.0042(12) -0.0034(11) -0.0028(10)
C48 0.0182(14) 0.0222(14) 0.0149(13) 0.0005(11) 0.0010(11) -0.0028(11)
C49 0.0368(18) 0.0321(17) 0.0214(15) -0.0067(14) -0.0026(13) -0.0066(14)
C50 0.0190(14) 0.0343(17) 0.0186(14) -0.0041(13) -0.0009(11) 0.0031(12)
C51 0.0185(13) 0.0261(15) 0.0174(13) 0.0006(12) -0.0026(11) 0.0027(11)
C52 0.0146(13) 0.0250(14) 0.0212(15) -0.0027(12) 0.0001(11) -0.0014(11)
C53 0.0166(13) 0.0230(13) 0.0168(14) 0.0024(11) -0.0006(11) 0.0027(11)
C54 0.0140(12) 0.0189(14) 0.0262(14) -0.0034(12) 0.0006(11) 0.0006(10)
C55 0.0201(14) 0.0313(17) 0.0223(15) 0.0027(13) -0.0053(12) 0.0014(13)
C56 0.0242(14) 0.0163(14) 0.0425(19) -0.0009(14) 0.0034(14) 0.0039(11)
C57 0.0147(12) 0.0182(14) 0.0203(14) 0.0023(12) 0.0023(11) 0.0035(10)
C59 0.0211(13) 0.0188(14) 0.0242(14) -0.0004(12) -0.0030(12) 0.0010(11)
C60 0.0124(13) 0.0230(14) 0.0256(14) 0.0057(12) 0.0022(11) -0.0002(11)
C61 0.0272(15) 0.0254(15) 0.0189(13) -0.0046(13) -0.0044(12) 0.0005(12)
C62 0.0208(15) 0.0290(16) 0.0183(14) 0.0027(12) -0.0014(11) 0.0009(12)
C63 0.0211(15) 0.0184(14) 0.0351(18) 0.0020(13) 0.0069(13) 0.0037(11)
C64 0.0161(15) 0.0368(18) 0.0229(15) -0.0057(13) -0.0033(12) 0.0024(12)
C66 0.0183(14) 0.0347(18) 0.0238(15) 0.0053(14) 0.0022(12) 0.0004(13)
C67 0.0337(17) 0.041(2) 0.0216(15) -0.0120(14) 0.0063(13) 0.0006(15)
C68 0.0169(14) 0.0353(18) 0.0240(16) 0.0053(14) 0.0008(12) -0.0009(12)
C69 0.0274(16) 0.0189(14) 0.0310(17) 0.0041(13) -0.0053(13) -0.0053(12)
C70 0.0138(12) 0.0139(13) 0.0254(14) 0.0000(12) 0.0005(11) 0.0006(10)
C71 0.0190(13) 0.0232(14) 0.0229(14) -0.0034(13) -0.0031(12) 0.0055(11)
C72 0.0130(12) 0.0153(13) 0.0183(13) 0.0001(11) -0.0006(11) 0.0004(10)
C73 0.0255(16) 0.043(2) 0.0202(15) -0.0071(15) -0.0060(13) -0.0053(14)
C74 0.0179(13) 0.0188(14) 0.0190(13) 0.0012(11) 0.0016(11) 0.0017(11)
C76 0.0143(13) 0.0252(15) 0.0155(13) 0.0034(11) 0.0022(11) -0.0024(10)
C77 0.0119(12) 0.0269(15) 0.0174(13) 0.0011(12) -0.0003(10) -0.0010(11)
C78 0.0284(16) 0.0393(19) 0.0223(16) 0.0000(15) 0.0074(13) 0.0074(14)
C79 0.0123(12) 0.0170(13) 0.0377(17) 0.0099(13) 0.0006(12) -0.0037(10)
C80 0.0157(13) 0.0379(17) 0.0194(14) 0.0074(13) 0.0001(12) 0.0002(11)
C81 0.0327(17) 0.0242(16) 0.0288(16) -0.0045(14) -0.0053(14) -0.0054(13)
C82 0.0177(13) 0.0255(15) 0.0161(13) -0.0004(11) -0.0033(10) -0.0043(11)
C83 0.0353(18) 0.0291(17) 0.0245(16) 0.0023(14) -0.0016(14) 0.0017(14)
C84 0.0116(12) 0.0300(16) 0.0184(13) 0.0093(12) 0.0010(10) 0.0009(11)
C85 0.0202(14) 0.0258(15) 0.0196(14) -0.0054(12) -0.0032(11) -0.0012(11)
C87 0.041(2) 0.0158(15) 0.058(2) 0.0069(16) 0.0165(19) 0.0036(14)
C88 0.0142(14) 0.0281(16) 0.0277(16) 0.0093(13) -0.0035(12) -0.0005(11)
C89 0.0164(12) 0.0129(12) 0.0190(14) 0.0034(10) -0.0033(10) 0.0023(10)
C90 0.0169(13) 0.0237(14) 0.0223(14) 0.0077(12) 0.0006(11) 0.0007(11)
C91 0.0206(14) 0.0105(12) 0.0228(13) 0.0009(11) -0.0032(12) 0.0011(10)
C92 0.0174(13) 0.0137(12) 0.0239(13) 0.0049(11) 0.0019(12) 0.0020(10)
C93 0.0120(12) 0.0202(14) 0.0197(13) 0.0023(11) -0.0013(11) -0.0038(10)
C94 0.0139(12) 0.0174(14) 0.0208(14) -0.0002(11) 0.0010(11) -0.0004(10)
C95 0.0257(15) 0.0352(18) 0.0243(15) -0.0048(14) 0.0091(13) 0.0046(13)
C96 0.0247(15) 0.0254(16) 0.0315(16) -0.0055(14) -0.0099(13) -0.0029(13)
C97 0.0170(14) 0.0247(15) 0.0216(15) -0.0027(12) -0.0016(12) 0.0060(11)
C98 0.0215(14) 0.0211(15) 0.0368(17) -0.0121(14) -0.0081(13) 0.0030(11)
C99 0.0167(13) 0.0287(16) 0.0225(14) 0.0041(12) 0.0046(11) 0.0006(11)
C101 0.0210(15) 0.0222(14) 0.0258(15) 0.0045(12) 0.0028(13) 0.0014(11)
C102 0.0118(12) 0.0263(15) 0.0306(15) 0.0120(13) 0.0039(11) 0.0020(11)
C103 0.0314(17) 0.0246(16) 0.042(2) 0.0120(15) -0.0141(15) -0.0020(14)
C104 0.0190(14) 0.0244(15) 0.0213(14) 0.0008(12) -0.0001(12) 0.0019(11)
C105 0.0173(13) 0.0204(14) 0.0232(14) -0.0010(12) 0.0029(12) 0.0006(11)
C106 0.0141(12) 0.0253(15) 0.0317(16) -0.0090(13) -0.0016(12) -0.0047(11)
C107 0.0202(14) 0.0387(19) 0.0262(15) -0.0076(14) -0.0042(12) -0.0089(13)
C108 0.0179(13) 0.0147(13) 0.0287(15) 0.0041(12) -0.0029(12) -0.0030(11)
C109 0.0280(16) 0.0255(16) 0.0368(18) -0.0035(15) 0.0076(14) 0.0076(13)
C110 0.0147(13) 0.0224(15) 0.0303(16) 0.0076(13) 0.0030(12) 0.0017(11)
C111 0.0248(15) 0.0154(14) 0.0286(15) 0.0067(12) 0.0016(13) -0.0043(11)
C113 0.0192(14) 0.0389(18) 0.0253(16) 0.0094(14) -0.0090(13) -0.0024(13)
C114 0.0258(15) 0.0305(16) 0.0215(15) -0.0061(13) 0.0015(13) 0.0038(13)
C115 0.0157(12) 0.0187(13) 0.0226(14) 0.0054(12) 0.0055(11) 0.0042(10)
C116 0.0279(16) 0.0230(16) 0.0410(19) 0.0055(15) 0.0137(15) 0.0016(13)
C117 0.0252(16) 0.0394(18) 0.0198(15) 0.0010(13) 0.0000(13) -0.0014(13)
C119 0.039(2) 0.052(2) 0.050(2) -0.027(2) 0.0106(19) -0.0088(19)
C120 0.0214(15) 0.0220(15) 0.0341(18) -0.0012(13) 0.0045(14) -0.0040(11)
C121 0.0321(17) 0.0254(16) 0.0271(16) -0.0041(14) 0.0038(14) -0.0038(13)
C122 0.0311(17) 0.047(2) 0.0200(15) -0.0080(15) 0.0059(13) -0.0078(15)
C44 0.0183(13) 0.0142(13) 0.0284(16) 0.0058(12) -0.0016(11) 0.0009(10)
C124 0.0197(14) 0.0248(16) 0.0340(17) -0.0076(13) 0.0010(13) -0.0012(12)
C125 0.0286(16) 0.0198(15) 0.055(2) -0.0044(16) -0.0040(16) -0.0074(13)
C126 0.0255(15) 0.0284(16) 0.0257(15) -0.0094(14) -0.0004(13) -0.0003(13)
C128 0.0312(17) 0.047(2) 0.0228(16) -0.0122(15) -0.0041(14) 0.0001(15)
C129 0.0261(16) 0.0394(18) 0.0189(14) 0.0061(13) 0.0000(12) -0.0005(14)
C130 0.0248(15) 0.0426(19) 0.0215(15) 0.0064(14) 0.0062(13) 0.0021(15)
C132 0.050(2) 0.0169(16) 0.068(3) 0.0129(18) -0.019(2) -0.0047(15)

loop_
_atom_type_symbol
_atom_type_description
_atom_type_scat_dispersion_real
_atom_type_scat_dispersion_imag
_atom_type_scat_source
C C 0.0181 0.0091 'International Tables Vol C Tables 4.2.6.8 and 6.1.1.4'
H H 0.0000 0.0000 'International Tables Vol C Tables 4.2.6.8 and 6.1.1.4'
B B 0.0090 0.0039 'International Tables Vol C Tables 4.2.6.8 and 6.1.1.4'
N N 0.0311 0.0180 'International Tables Vol C Tables 4.2.6.8 and 6.1.1.4'
O O 0.0492 0.0322 'International Tables Vol C Tables 4.2.6.8 and 6.1.1.4'
F F 0.0727 0.0534 'International Tables Vol C Tables 4.2.6.8 and 6.1.1.4'
P P 0.2955 0.4335 'International Tables Vol C Tables 4.2.6.8 and 6.1.1.4'
Cu Cu -1.9646 0.5888 'International Tables Vol C Tables 4.2.6.8 and 6.1.1.4'

loop_
_geom_angle_atom_site_label_1
_geom_angle_atom_site_label_2
_geom_angle_atom_site_label_3
_geom_angle
N13 Cu1 N12 78.58(9)
N13 Cu1 P11 121.44(7)
N12 Cu1 P11 121.12(7)
N13 Cu1 P12 106.83(7)
N12 Cu1 P12 109.69(7)
P11 Cu1 P12 113.96(3)
C25 O1 C72 116.9(2)
F3 B1 F4 110.1(3)
F3 B1 F1 109.8(3)
F4 B1 F1 109.7(3)
F3 B1 F2 110.0(3)
F4 B1 F2 108.7(3)
F1 B1 F2 108.6(3)
N23 Cu2 N22 78.82(10)
N23 Cu2 P21 121.07(7)
N22 Cu2 P21 120.58(7)
N23 Cu2 P22 106.23(7)
N22 Cu2 P22 108.76(7)
P21 Cu2 P22 115.55(3)
C53 O2 C27 118.1(2)
F8 B2 F5 110.0(3)
F8 B2 F7 109.8(3)
F5 B2 F7 109.9(3)
F8 B2 F6 110.2(3)
F5 B2 F6 109.0(3)
F7 B2 F6 108.0(2)
C30 P21 C24 103.85(13)
C30 P21 C28 101.10(13)
C24 P21 C28 102.85(13)
C30 P21 Cu2 115.89(10)
C24 P21 Cu2 113.93(9)
C28 P21 Cu2 117.26(9)
C57 P22 C48 102.47(14)
C57 P22 C94 103.83(14)
C48 P22 C94 102.54(14)
C57 P22 Cu2 114.83(10)
C48 P22 Cu2 117.57(10)
C94 P22 Cu2 113.80(10)
C89 P11 C37 103.83(13)
C89 P11 C19 101.38(13)
C37 P11 C19 102.30(13)
C89 P11 Cu1 116.73(9)
C37 P11 Cu1 113.46(9)
C19 P11 Cu1 117.13(9)
C39 P12 C20 101.74(14)
C39 P12 C70 105.94(14)
C20 P12 C70 102.15(13)
C39 P12 Cu1 112.44(10)
C20 P12 Cu1 119.56(10)
C70 P12 Cu1 113.44(11)
C97 N23 C26 118.7(3)
C97 N23 Cu2 127.2(2)
C26 N23 Cu2 112.5(2)
C21 N13 C76 118.0(3)
C21 N13 Cu1 128.0(2)
C76 N13 Cu1 112.57(19)
C77 C12 C24 121.4(3)
C43 N22 N21 105.0(2)
C43 N22 Cu2 109.6(2)
N21 N22 Cu2 143.3(2)
C33 N12 N11 105.1(2)
C33 N12 Cu1 110.25(18)
N11 N12 Cu1 141.8(2)
C36 C18 C91 119.9(3)
C22 C19 C72 117.5(3)
C22 C19 P11 122.4(2)
C72 C19 P11 120.0(2)
C82 C20 C60 118.7(3)
C82 C20 P12 119.1(2)
C60 C20 P12 122.2(2)
N13 C21 C126 122.4(3)
N13 C21 C98 117.1(3)
C126 C21 C98 120.4(3)
C36 C22 C19 121.0(3)
C31 C23 C32 120.3(3)
C12 C24 C34 118.5(3)
C12 C24 P21 119.5(2)
C34 C24 P21 121.7(2)
O1 C25 C88 123.4(3)
O1 C25 C39 115.7(3)
C88 C25 C39 120.8(3)
N23 C26 C66 122.2(3)
N23 C26 C43 116.4(3)
C66 C26 C43 121.3(3)
C74 C27 O2 119.2(3)
C74 C27 C28 122.5(3)
O2 C27 C28 118.2(2)
C32 C28 C27 117.1(3)
C32 C28 P21 121.8(2)
C27 C28 P21 121.1(2)
C85 C30 C52 119.2(3)
C85 C30 P21 118.9(2)
C52 C30 P21 121.9(2)
C23 C31 C74 120.2(3)
C23 C32 C28 120.8(3)
N12 C33 C90 110.8(3)
N12 C33 C76 119.2(3)
C90 C33 C76 129.9(3)
C115 C34 C24 120.2(3)
C70 C35 C106 120.2(3)
C18 C36 C22 120.5(3)
C46 C37 C41 119.0(3)
C46 C37 P11 121.6(2)
C41 C37 P11 119.3(2)
C44 C38 C69 118.3(3)
C80 C39 C25 118.3(3)
C80 C39 P12 124.0(2)
C25 C39 P12 117.3(2)
N12 N11 C110 111.6(3)
N12 N11 C92 122.2(2)
C110 N11 C92 126.0(2)
C51 C41 C37 120.1(3)
C89 C42 C122 120.4(3)
N22 C43 C102 111.1(3)
N22 C43 C26 119.5(3)
C102 C43 C26 129.4(3)
N22 N21 C79 111.4(3)
N22 N21 C44 123.3(2)
C79 N21 C44 125.1(3)
C51 C45 C47 120.5(3)
C37 C46 C47 120.6(3)
C45 C47 C46 119.4(3)
C104 C48 C59 119.1(3)
C104 C48 P22 122.8(2)
C59 C48 P22 118.1(2)
C96 C49 C122 119.2(3)
C68 C50 C61 119.7(3)
C45 C51 C41 120.3(3)
C95 C52 C30 120.1(3)
O2 C53 C99 123.5(3)
O2 C53 C57 114.9(3)
C99 C53 C57 121.6(3)
C56 C54 C93 120.1(3)
C73 C55 C76 118.9(3)
C87 C56 C54 119.9(3)
C53 C57 C62 118.0(3)
C53 C57 P22 117.9(2)
C62 C57 P22 123.9(2)
C81 C59 C48 120.1(3)
C68 C60 C20 120.2(3)
C82 C61 C50 119.9(3)
C117 C62 C57 121.5(3)
C109 C63 C92 118.9(3)
C107 C64 C104 120.0(3)
C78 C66 C26 118.9(3)
C95 C67 C128 120.3(3)
C60 C68 C50 120.4(3)
C111 C69 C38 120.7(3)
C35 C70 C103 119.7(3)
C35 C70 P12 116.3(2)
C103 C70 P12 124.0(3)
C96 C71 C89 119.8(3)
C91 C72 C19 121.9(3)
C91 C72 O1 118.7(3)
C19 C72 O1 119.4(2)
C126 C73 C55 118.6(3)
C27 C74 C31 119.0(3)
N13 C76 C55 122.5(3)
N13 C76 C33 116.2(3)
C55 C76 C33 121.3(3)
C84 C77 C12 118.7(3)
C66 C78 C114 118.7(3)
C102 C79 N21 107.0(3)
C129 C80 C39 121.1(3)
C107 C81 C59 120.1(3)
C61 C82 C20 121.2(3)
F11 C83 F9 108.3(3)
F11 C83 F10 105.0(3)
F9 C83 F10 105.6(3)
F11 C83 C111 113.6(3)
F9 C83 C111 113.1(3)
F10 C83 C111 110.7(3)
C115 C84 C77 120.7(3)
C30 C85 C128 120.6(3)
C56 C87 C116 120.8(3)
C113 C88 C25 119.4(3)
C42 C89 C71 119.1(3)
C42 C89 P11 119.7(2)
C71 C89 P11 121.2(2)
C110 C90 C33 105.2(3)
C18 C91 C72 119.2(3)
C105 C92 C63 121.6(3)
C105 C92 N11 119.8(3)
C63 C92 N11 118.5(3)
C54 C93 C94 120.2(3)
C116 C94 C93 119.2(3)
C116 C94 P22 124.0(2)
C93 C94 P22 116.8(2)
C67 C95 C52 119.9(3)
C49 C96 C71 121.2(3)
N23 C97 C114 121.7(3)
N23 C97 C124 117.4(3)
C114 C97 C124 120.8(3)
C130 C99 C53 118.9(3)
C108 C101 C111 119.7(3)
C79 C102 C43 105.6(3)
C132 C103 C70 119.2(3)
C48 C104 C64 120.0(3)
C92 C105 C120 119.0(3)
C125 C106 C35 120.3(3)
C81 C107 C64 120.6(3)
C101 C108 C44 119.8(3)
C63 C109 C121 120.1(3)
C90 C110 N11 107.3(3)
C69 C111 C101 120.1(3)
C69 C111 C83 118.8(3)
C101 C111 C83 121.1(3)
C129 C113 C88 121.1(3)
C78 C114 C97 119.6(3)
C84 C115 C34 120.4(3)
C94 C116 C87 119.9(3)
C62 C117 C130 119.1(3)
F14 C119 F13 108.5(4)
F14 C119 F12 109.0(5)
F13 C119 F12 101.5(4)
F14 C119 C121 113.7(4)
F13 C119 C121 113.6(3)
F12 C119 C121 109.8(4)
C121 C120 C105 119.7(3)
C120 C121 C109 120.6(3)
C120 C121 C119 120.1(3)
C109 C121 C119 119.3(3)
C42 C122 C49 120.2(3)
C38 C44 C108 121.3(3)
C38 C44 N21 119.0(3)
C108 C44 N21 119.7(3)
C106 C125 C132 118.9(3)
C73 C126 C21 119.4(3)
C67 C128 C85 119.9(3)
C113 C129 C80 119.3(3)
C99 C130 C117 120.9(3)
C103 C132 C125 121.7(4)

loop_
_geom_bond_atom_site_label_1
_geom_bond_atom_site_label_2
_geom_bond_distance
Cu1 N13 2.119(3)
Cu1 N12 2.153(2)
Cu1 P11 2.2682(7)
Cu1 P12 2.2918(8)
O1 C25 1.382(4)
O1 C72 1.401(3)
F1 B1 1.396(4)
B1 F3 1.380(4)
B1 F4 1.385(5)
B1 F2 1.414(5)
Cu2 N23 2.107(3)
Cu2 N22 2.177(2)
Cu2 P21 2.2573(7)
Cu2 P22 2.2917(8)
O2 C53 1.387(4)
O2 C27 1.404(3)
B2 F8 1.386(4)
B2 F5 1.395(4)
B2 F7 1.397(4)
B2 F6 1.411(4)
P21 C30 1.822(3)
P21 C24 1.831(3)
P21 C28 1.835(3)
P22 C57 1.819(3)
P22 C48 1.820(3)
P22 C94 1.824(3)
P11 C89 1.827(3)
P11 C37 1.830(3)
P11 C19 1.841(3)
P12 C39 1.821(3)
P12 C20 1.827(3)
P12 C70 1.834(3)
N23 C97 1.338(4)
N23 C26 1.359(4)
F9 C83 1.330(5)
N13 C21 1.336(4)
N13 C76 1.352(4)
F10 C83 1.358(4)
F11 C83 1.328(5)
C12 C77 1.397(4)
C12 C24 1.398(4)
F12 C119 1.366(7)
F13 C119 1.324(5)
F14 C119 1.283(7)
N22 C43 1.339(4)
N22 N21 1.358(4)
N12 C33 1.345(4)
N12 N11 1.349(3)
C18 C36 1.383(4)
C18 C91 1.388(4)
C19 C22 1.396(4)
C19 C72 1.398(4)
C20 C82 1.392(4)
C20 C60 1.411(4)
C21 C126 1.403(5)
C21 C98 1.508(5)
C22 C36 1.389(4)
C23 C31 1.384(4)
C23 C32 1.399(4)
C24 C34 1.399(4)
C25 C88 1.395(4)
C25 C39 1.405(4)
C26 C66 1.396(5)
C26 C43 1.456(5)
C27 C74 1.384(4)
C27 C28 1.405(4)
C28 C32 1.400(4)
C30 C85 1.389(4)
C30 C52 1.406(4)
C31 C74 1.389(4)
C33 C90 1.409(4)
C33 C76 1.452(4)
C34 C115 1.393(4)
C35 C70 1.391(4)
C35 C106 1.392(4)
C37 C46 1.393(4)
C37 C41 1.409(4)
C38 C44 1.390(5)
C38 C69 1.394(5)
C39 C80 1.400(5)
N11 C110 1.365(4)
N11 C92 1.422(4)
C41 C51 1.387(4)
C42 C89 1.386(4)
C42 C122 1.397(5)
C43 C102 1.405(4)
N21 C79 1.369(4)
N21 C44 1.423(4)
C45 C51 1.382(5)
C45 C47 1.390(5)
C46 C47 1.401(4)
C48 C104 1.389(4)
C48 C59 1.395(4)
C49 C96 1.376(5)
C49 C122 1.398(5)
C50 C68 1.392(5)
C50 C61 1.398(5)
C52 C95 1.393(5)
C53 C99 1.394(4)
C53 C57 1.397(4)
C54 C56 1.387(5)
C54 C93 1.395(4)
C55 C73 1.385(5)
C55 C76 1.401(4)
C56 C87 1.373(6)
C57 C62 1.398(4)
C59 C81 1.389(5)
C60 C68 1.386(5)
C61 C82 1.384(5)
C62 C117 1.391(5)
C63 C109 1.381(5)
C63 C92 1.391(4)
C64 C107 1.375(5)
C64 C104 1.393(5)
C66 C78 1.383(5)
C67 C95 1.388(5)
C67 C128 1.390(5)
C69 C111 1.390(5)
C70 C103 1.394(5)
C71 C96 1.387(5)
C71 C89 1.410(4)
C72 C91 1.393(4)
C73 C126 1.380(5)
C77 C84 1.391(5)
C78 C114 1.389(5)
C79 C102 1.361(5)
C80 C129 1.396(5)
C81 C107 1.367(5)
C83 C111 1.495(5)
C84 C115 1.380(5)
C85 C128 1.390(5)
C87 C116 1.400(5)
C88 C113 1.387(5)
C90 C110 1.364(5)
C92 C105 1.389(4)
C93 C94 1.401(4)
C94 C116 1.389(5)
C97 C114 1.400(4)
C97 C124 1.497(5)
C99 C130 1.390(5)
C101 C108 1.381(5)
C101 C111 1.394(5)
C103 C132 1.375(6)
C105 C120 1.395(5)
C106 C125 1.380(5)
C108 C44 1.393(4)
C109 C121 1.400(5)
C113 C129 1.386(5)
C117 C130 1.394(5)
C119 C121 1.486(5)
C120 C121 1.382(5)
C125 C132 1.392(6)
